data_1554657
loop_
_publ_author_name
'Zhang, Haoke'
'Liu, Junkai'
'Du, Lili'
'Ma, Chao'
'Leung, Nelson L. C.'
'Niu, Yingli'
'Qin, Anjun'
'Sun, Jingzhi'
'Peng, Qian'
'Sung, Herman H. Y.'
'Williams, Ian D.'
'Kwok, Ryan T. K.'
'Lam, Jacky W. Y.'
'Wong, Kam Sing'
'Phillips, David Lee'
'Tang, Ben Zhong'

_publ_section_title
;
 Drawing a clear mechanistic picture for the aggregation-induced emission
 process
;
_journal_issue 6
_journal_name_full 'Materials Chemistry Frontiers'
_journal_page_first 1143
_journal_paper_doi 10.1039/C9QM00156E
_journal_volume 3
_journal_year 2019
_chemical_formula_moiety 'C20 H24'
_chemical_formula_sum 'C20 H24'
_chemical_formula_weight 264.39
_space_group_crystal_system monoclinic
_space_group_IT_number 14
_space_group_name_Hall '-P 2yn'
_space_group_name_H-M_alt 'P 1 21/n 1'
_atom_sites_solution_hydrogens geom
_atom_sites_solution_primary direct
_audit_creation_date 2017-06-15
_audit_creation_method
;
Olex2 1.2
(compiled 2017.03.28 svn.r3405 for OlexSys, GUI svn.r5337)
;
_audit_update_record
;
2017-11-14 deposited with the CCDC.	2019-04-17 downloaded from the CCDC.
;
_cell_angle_alpha 90
_cell_angle_beta 90.251(10)
_cell_angle_gamma 90
_cell_formula_units_Z 2
_cell_length_a 4.8732(6)
_cell_length_b 10.6116(13)
_cell_length_c 15.5489(18)
_cell_measurement_reflns_used 946
_cell_measurement_temperature 293(2)
_cell_measurement_theta_max 29.2536
_cell_measurement_theta_min 3.8326
_cell_volume 804.06(17)
_computing_cell_refinement
;
CrysAlisPro, Agilent Technologies,
Version 1.171.35.11 (release 16-05-2011 CrysAlis171 .NET)
(compiled May 16 2011,17:55:39)
;
_computing_data_collection
;
CrysAlisPro, Agilent Technologies,
Version 1.171.35.11 (release 16-05-2011 CrysAlis171 .NET)
(compiled May 16 2011,17:55:39)
;
_computing_data_reduction
;
CrysAlisPro, Agilent Technologies,
Version 1.171.35.11 (release 16-05-2011 CrysAlis171 .NET)
(compiled May 16 2011,17:55:39)
;
_computing_molecular_graphics 'Olex2 (Dolomanov et al., 2009)'
_computing_publication_material 'Olex2 (Dolomanov et al., 2009)'
_computing_structure_refinement 'ShelXL (Sheldrick, 2015)'
_computing_structure_solution 'ShelXS (Sheldrick, 2008)'
_diffrn_ambient_temperature 293.15
_diffrn_detector_area_resol_mean 10.3592
_diffrn_measured_fraction_theta_full 0.996
_diffrn_measured_fraction_theta_max 0.996
_diffrn_measurement_details
;
#__ type_ start__ end____ width___ exp.time_
  1 omega  -52.00   34.00   1.0000   10.0000
omega____ theta____ kappa____ phi______ frames
    -       11.7808  -38.0000  -90.0000 86

#__ type_ start__ end____ width___ exp.time_
  2 omega  -14.00   77.00   1.0000   10.0000
omega____ theta____ kappa____ phi______ frames
    -       11.7808   77.0000 -180.0000 91

#__ type_ start__ end____ width___ exp.time_
  3 omega  -13.00   87.00   1.0000   10.0000
omega____ theta____ kappa____ phi______ frames
    -       11.7808   38.0000   90.0000 100
;
_diffrn_measurement_device_type 'Xcalibur, Atlas, Gemini ultra'
_diffrn_measurement_method '\w scans'
_diffrn_orient_matrix_UB_11 0.0430619000
_diffrn_orient_matrix_UB_12 0.0637976000
_diffrn_orient_matrix_UB_13 0.0014811000
_diffrn_orient_matrix_UB_21 0.0284148000
_diffrn_orient_matrix_UB_22 -0.0018911000
_diffrn_orient_matrix_UB_23 -0.0446965000
_diffrn_orient_matrix_UB_31 -0.1361289000
_diffrn_orient_matrix_UB_32 0.0197562000
_diffrn_orient_matrix_UB_33 -0.0090587000
_diffrn_radiation_monochromator graphite
_diffrn_radiation_type MoK\a
_diffrn_radiation_wavelength 0.71073
_diffrn_reflns_av_R_equivalents 0.0419
_diffrn_reflns_av_unetI/netI 0.0376
_diffrn_reflns_Laue_measured_fraction_full 0.996
_diffrn_reflns_Laue_measured_fraction_max 0.996
_diffrn_reflns_limit_h_max 5
_diffrn_reflns_limit_h_min -5
_diffrn_reflns_limit_k_max 12
_diffrn_reflns_limit_k_min -12
_diffrn_reflns_limit_l_max 18
_diffrn_reflns_limit_l_min -11
_diffrn_reflns_number 4786
_diffrn_reflns_point_group_measured_fraction_full 0.996
_diffrn_reflns_point_group_measured_fraction_max 0.996
_diffrn_reflns_theta_full 25.242
_diffrn_reflns_theta_max 25.350
_diffrn_reflns_theta_min 3.840
_diffrn_source 'Enhance (Mo) X-ray Source'
_exptl_absorpt_coefficient_mu 0.061
_exptl_absorpt_correction_T_max 1.00000
_exptl_absorpt_correction_T_min 0.54366
_exptl_absorpt_correction_type multi-scan
_exptl_absorpt_process_details
;
CrysAlisPro, Agilent Technologies,
Version 1.171.35.11 (release 16-05-2011 CrysAlis171 .NET)
(compiled May 16 2011,17:55:39)
Empirical absorption correction using spherical harmonics,
 implemented in SCALE3 ABSPACK scaling algorithm.
;
_exptl_crystal_colour colourless
_exptl_crystal_colour_primary colourless
_exptl_crystal_density_diffrn 1.092
_exptl_crystal_description needle
_exptl_crystal_F_000 288
_exptl_crystal_size_max 0.49
_exptl_crystal_size_mid 0.32
_exptl_crystal_size_min 0.23
_refine_diff_density_max 0.425
_refine_diff_density_min -0.183
_refine_diff_density_rms 0.041
_refine_ls_extinction_method none
_refine_ls_goodness_of_fit_ref 1.058
_refine_ls_hydrogen_treatment constr
_refine_ls_matrix_type full
_refine_ls_number_parameters 94
_refine_ls_number_reflns 1460
_refine_ls_number_restraints 0
_refine_ls_restrained_S_all 1.058
_refine_ls_R_factor_all 0.1057
_refine_ls_R_factor_gt 0.0722
_refine_ls_shift/su_max 0.000
_refine_ls_shift/su_mean 0.000
_refine_ls_structure_factor_coef Fsqd
_refine_ls_weighting_details 'w=1/[\s^2^(Fo^2^)+(0.1159P)^2^+0.2071P] where P=(Fo^2^+2Fc^2^)/3'
_refine_ls_weighting_scheme calc
_refine_ls_wR_factor_gt 0.1979
_refine_ls_wR_factor_ref 0.2347
_reflns_Friedel_coverage 0.000
_reflns_number_gt 935
_reflns_number_total 1460
_reflns_threshold_expression 'I > 2\s(I)'
_cod_data_source_file c9qm00156e2.cif
_cod_data_source_block 170615_246_dpe_tm
_cod_original_cell_volume 804.07(16)
_cod_database_code 1554657
_shelx_shelxl_version_number 2016/6
_chemical_oxdiff_formula 'c10 h10'
_shelx_space_group_comment
;
The symmetry employed for this shelxl refinement is uniquely defined
by the following loop, which should always be used as a source of
symmetry information in preference to the above space-group names.
They are only intended as comments.
;
_shelx_estimated_absorpt_t_max 0.986
_shelx_estimated_absorpt_t_min 0.971
_reflns_odcompleteness_completeness 99.66
_reflns_odcompleteness_iscentric 1
_reflns_odcompleteness_theta 26.32
_olex2_refinement_description
;
1. Fixed Uiso
 At 1.2 times of:
  All C(H) groups
 At 1.5 times of:
  All C(H,H,H) groups
2.a Aromatic/amide H refined with riding coordinates:
 C2(H2), C4(H4), C7(H7)
2.b Idealised Me refined as rotating group:
 C8(H8A,H8B,H8C), C9(H9A,H9B,H9C), C10(H10A,H10B,H10C)
;
_olex2_submission_special_instructions 'No special instructions were received'

loop_
_space_group_symop_operation_xyz
'x, y, z'
'-x+1/2, y+1/2, -z+1/2'
'-x, -y, -z'
'x-1/2, -y-1/2, z-1/2'

loop_
_atom_site_label
_atom_site_type_symbol
_atom_site_fract_x
_atom_site_fract_y
_atom_site_fract_z
_atom_site_U_iso_or_equiv
_atom_site_adp_type
_atom_site_occupancy
_atom_site_site_symmetry_order
_atom_site_calc_flag
_atom_site_refinement_flags_posn
C1 C 0.8440(6) 0.2127(2) 1.01551(17) 0.0627(8) Uani 1 1 d .
C2 C 1.0352(5) 0.3029(2) 0.99083(19) 0.0646(8) Uani 1 1 d .
H2 H 1.114861 0.353485 1.032887 0.077 Uiso 1 1 calc R
C3 C 1.1108(5) 0.3200(2) 0.90630(19) 0.0629(8) Uani 1 1 d .
C4 C 0.9877(5) 0.2429(3) 0.84555(18) 0.0628(8) Uani 1 1 d .
H4 H 1.037055 0.252035 0.788173 0.075 Uiso 1 1 calc R
C5 C 0.7946(5) 0.1531(2) 0.86672(16) 0.0587(7) Uani 1 1 d .
C6 C 0.7203(5) 0.1372(2) 0.95281(16) 0.0571(7) Uani 1 1 d .
C7 C 0.4971(6) 0.0445(2) 0.97193(16) 0.0688(8) Uani 1 1 d .
H7 H 0.336692 0.052137 0.939711 0.083 Uiso 1 1 calc R
C8 C 0.7698(8) 0.2033(3) 1.1092(2) 0.0945(12) Uani 1 1 d .
H8A H 0.574891 0.192913 1.114542 0.142 Uiso 1 1 calc GR
H8B H 0.825533 0.278888 1.138374 0.142 Uiso 1 1 calc GR
H8C H 0.861502 0.132200 1.134416 0.142 Uiso 1 1 calc GR
C9 C 1.3187(6) 0.4173(3) 0.8816(2) 0.0838(10) Uani 1 1 d .
H9A H 1.499880 0.384900 0.891747 0.126 Uiso 1 1 calc GR
H9B H 1.291775 0.491871 0.915577 0.126 Uiso 1 1 calc GR
H9C H 1.297659 0.437659 0.821815 0.126 Uiso 1 1 calc GR
C10 C 0.6670(6) 0.0739(3) 0.79642(18) 0.0805(10) Uani 1 1 d .
H10A H 0.473970 0.091327 0.793019 0.121 Uiso 1 1 calc GR
H10B H 0.694546 -0.013697 0.809092 0.121 Uiso 1 1 calc GR
H10C H 0.751505 0.093923 0.742447 0.121 Uiso 1 1 calc GR

loop_
_atom_site_aniso_label
_atom_site_aniso_U_11
_atom_site_aniso_U_22
_atom_site_aniso_U_33
_atom_site_aniso_U_23
_atom_site_aniso_U_13
_atom_site_aniso_U_12
C1 0.0773(17) 0.0542(15) 0.0566(16) 0.0038(12) 0.0062(12) 0.0025(13)
C2 0.0686(17) 0.0566(17) 0.0685(18) 0.0011(13) -0.0011(13) 0.0011(13)
C3 0.0543(14) 0.0567(16) 0.0778(19) 0.0146(14) 0.0096(13) 0.0091(12)
C4 0.0615(15) 0.0697(18) 0.0572(16) 0.0152(13) 0.0145(12) 0.0144(13)
C5 0.0611(15) 0.0603(16) 0.0548(16) 0.0044(12) 0.0098(11) 0.0117(12)
C6 0.0629(15) 0.0522(15) 0.0564(15) 0.0043(12) 0.0101(11) 0.0017(12)
C7 0.0860(18) 0.0674(19) 0.0530(16) -0.0009(12) 0.0027(14) 0.0072(15)
C8 0.143(3) 0.083(2) 0.0583(19) -0.0052(16) 0.0099(18) -0.024(2)
C9 0.0723(18) 0.0709(19) 0.108(3) 0.0171(18) 0.0186(16) -0.0023(15)
C10 0.090(2) 0.093(2) 0.0584(18) -0.0077(16) 0.0078(14) 0.0032(17)

loop_
_atom_type_symbol
_atom_type_description
_atom_type_scat_dispersion_real
_atom_type_scat_dispersion_imag
_atom_type_scat_source
C C 0.0033 0.0016 'International Tables Vol C Tables 4.2.6.8 and 6.1.1.4'
H H 0.0000 0.0000 'International Tables Vol C Tables 4.2.6.8 and 6.1.1.4'

loop_
_geom_angle_atom_site_label_1
_geom_angle_atom_site_label_2
_geom_angle_atom_site_label_3
_geom_angle
_geom_angle_site_symmetry_1
C2 C1 C6 119.3(2) .
C2 C1 C8 118.5(3) .
C6 C1 C8 122.2(2) .
C1 C2 H2 118.8 .
C3 C2 C1 122.4(3) .
C3 C2 H2 118.8 .
C2 C3 C4 117.1(2) .
C2 C3 C9 121.3(3) .
C4 C3 C9 121.6(3) .
C3 C4 H4 118.7 .
C5 C4 C3 122.6(3) .
C5 C4 H4 118.7 .
C4 C5 C6 119.4(2) .
C4 C5 C10 119.4(2) .
C6 C5 C10 121.2(2) .
C1 C6 C5 119.1(2) .
C1 C6 C7 123.4(2) .
C5 C6 C7 117.4(2) .
C6 C7 H7 116.4 .
C7 C7 C6 127.1(4) 3_657
C7 C7 H7 116.4 3_657
C1 C8 H8A 109.5 .
C1 C8 H8B 109.5 .
C1 C8 H8C 109.5 .
H8A C8 H8B 109.5 .
H8A C8 H8C 109.5 .
H8B C8 H8C 109.5 .
C3 C9 H9A 109.5 .
C3 C9 H9B 109.5 .
C3 C9 H9C 109.5 .
H9A C9 H9B 109.5 .
H9A C9 H9C 109.5 .
H9B C9 H9C 109.5 .
C5 C10 H10A 109.5 .
C5 C10 H10B 109.5 .
C5 C10 H10C 109.5 .
H10A C10 H10B 109.5 .
H10A C10 H10C 109.5 .
H10B C10 H10C 109.5 .

loop_
_geom_bond_atom_site_label_1
_geom_bond_atom_site_label_2
_geom_bond_distance
_geom_bond_site_symmetry_2
C1 C2 1.391(4) .
C1 C6 1.396(4) .
C1 C8 1.506(4) .
C2 H2 0.9300 .
C2 C3 1.379(4) .
C3 C4 1.384(4) .
C3 C9 1.498(4) .
C4 H4 0.9300 .
C4 C5 1.381(4) .
C5 C6 1.398(3) .
C5 C10 1.510(4) .
C6 C7 1.498(4) .
C7 C7 1.287(5) 3_657
C7 H7 0.9300 .
C8 H8A 0.9600 .
C8 H8B 0.9600 .
C8 H8C 0.9600 .
C9 H9A 0.9600 .
C9 H9B 0.9600 .
C9 H9C 0.9600 .
C10 H10A 0.9600 .
C10 H10B 0.9600 .
C10 H10C 0.9600 .
